data_2208907
loop_
_publ_author_name
'Wang, Wen-Hua'
'You, Zhong-Lu'
'Liu, Wei-Sheng'
'Da-Qi Wang'

_publ_section_title
;
 2-Hydroxy-<i>N</i>-(2-pyridyl)benzamide
;
_journal_coeditor_code HK2022
_journal_issue 5
_journal_name_full 'Acta Crystallographica Section E'
_journal_page_first o1772
_journal_page_last o1773
_journal_paper_doi 10.1107/S1600536806012244
_journal_volume 62
_journal_year 2006
_chemical_formula_iupac 'C12 H10 N2 O2'
_chemical_formula_moiety 'C12 H10 N2 O2'
_chemical_formula_sum 'C12 H10 N2 O2'
_chemical_formula_weight 214.22
_chemical_name_systematic
;
2-Hydroxy-N-(2-pyridyl)benzamide
;
_space_group_IT_number 19
_symmetry_cell_setting orthorhombic
_symmetry_space_group_name_Hall 'P 2ac 2ab'
_symmetry_space_group_name_H-M 'P 21 21 21'
_atom_sites_solution_hydrogens geom
_atom_sites_solution_primary direct
_atom_sites_solution_secondary difmap
_audit_creation_method SHELXL-97
_cell_angle_alpha 90.00
_cell_angle_beta 90.00
_cell_angle_gamma 90.00
_cell_formula_units_Z 4
_cell_length_a 6.1216(16)
_cell_length_b 12.535(3)
_cell_length_c 13.321(4)
_cell_measurement_reflns_used 903
_cell_measurement_temperature 298(2)
_cell_measurement_theta_max 20.454
_cell_measurement_theta_min 2.231
_cell_volume 1022.2(5)
_computing_cell_refinement SMART
_computing_data_collection 'SMART (Bruker, 2000)'
_computing_data_reduction SAINT
_computing_molecular_graphics 'DIAMOND (Brandenburg, 2005)'
_computing_publication_material 'SHELXTL (Bruker, 2000)'
_computing_structure_refinement 'SHELXL97 (Sheldrick, 1997)'
_computing_structure_solution 'SHELXS97 (Sheldrick, 1997)'
_diffrn_ambient_temperature 298(2)
_diffrn_measured_fraction_theta_full 1.000
_diffrn_measured_fraction_theta_max 1.000
_diffrn_measurement_device_type 'Bruker SMART CCD area-detector'
_diffrn_measurement_method '\f and \w'
_diffrn_radiation_monochromator graphite
_diffrn_radiation_source 'fine-focus sealed tube'
_diffrn_radiation_type MoK\a
_diffrn_radiation_wavelength 0.71073
_diffrn_reflns_av_R_equivalents 0.1064
_diffrn_reflns_av_sigmaI/netI 0.0725
_diffrn_reflns_limit_h_max 7
_diffrn_reflns_limit_h_min -7
_diffrn_reflns_limit_k_max 14
_diffrn_reflns_limit_k_min -14
_diffrn_reflns_limit_l_max 10
_diffrn_reflns_limit_l_min -15
_diffrn_reflns_number 5265
_diffrn_reflns_theta_full 25.03
_diffrn_reflns_theta_max 25.03
_diffrn_reflns_theta_min 2.23
_exptl_absorpt_coefficient_mu 0.097
_exptl_absorpt_correction_T_max 0.9837
_exptl_absorpt_correction_T_min 0.9548
_exptl_absorpt_correction_type multi-scan
_exptl_absorpt_process_details '(SADABS; Sheldrick, 1996)'
_exptl_crystal_colour colorless
_exptl_crystal_density_diffrn 1.392
_exptl_crystal_density_method 'not measured'
_exptl_crystal_description needle
_exptl_crystal_F_000 448
_exptl_crystal_size_max 0.48
_exptl_crystal_size_mid 0.19
_exptl_crystal_size_min 0.17
_refine_diff_density_max 0.177
_refine_diff_density_min -0.174
_refine_ls_abs_structure_details 'Flack (1983), no Friedel pairs'
_refine_ls_abs_structure_Flack 10(10)
_refine_ls_extinction_method none
_refine_ls_goodness_of_fit_ref 1.035
_refine_ls_hydrogen_treatment constr
_refine_ls_matrix_type full
_refine_ls_number_parameters 145
_refine_ls_number_reflns 1074
_refine_ls_number_restraints 0
_refine_ls_restrained_S_all 1.035
_refine_ls_R_factor_all 0.0920
_refine_ls_R_factor_gt 0.0461
_refine_ls_shift/su_max 0.000
_refine_ls_shift/su_mean 0.000
_refine_ls_structure_factor_coef Fsqd
_refine_ls_weighting_details 'calc w=1/[\s^2^(Fo^2^)+(0.062P)^2^+0.1271P] where P=(Fo^2^+2Fc^2^)/3'
_refine_ls_weighting_scheme calc
_refine_ls_wR_factor_gt 0.1110
_refine_ls_wR_factor_ref 0.1349
_reflns_number_gt 671
_reflns_number_total 1074
_reflns_threshold_expression I>2\s(I)
_cod_data_source_file hk2022.cif
_cod_data_source_block I
_cod_database_code 2208907
_cod_database_fobs_code 2208907

loop_
_symmetry_equiv_pos_as_xyz
'x, y, z'
'-x+1/2, -y, z+1/2'
'-x, y+1/2, -z+1/2'
'x+1/2, -y+1/2, -z'

loop_
_atom_site_type_symbol
_atom_site_label
_atom_site_fract_x
_atom_site_fract_y
_atom_site_fract_z
_atom_site_U_iso_or_equiv
_atom_site_adp_type
_atom_site_calc_flag
_atom_site_refinement_flags
_atom_site_occupancy
N N1 1.0593(6) 0.0508(3) 0.4239(3) 0.0423(10) Uani d . 1
H H1 1.0406 0.1143 0.4469 0.051 Uiso calc R 1
N N2 1.3572(6) 0.0537(3) 0.5262(3) 0.0427(9) Uani d . 1
O O1 0.9183(6) -0.0704(2) 0.3171(3) 0.0644(10) Uani d . 1
O O2 0.8700(6) 0.2389(2) 0.4265(3) 0.0637(11) Uani d . 1
H H2 0.8406 0.3009 0.4409 0.096 Uiso calc R 1
C C1 0.9106(8) 0.0175(3) 0.3557(3) 0.0420(11) Uani d . 1
C C2 0.7368(7) 0.0945(3) 0.3287(3) 0.0399(10) Uani d . 1
C C3 0.7180(7) 0.2007(3) 0.3616(3) 0.0421(12) Uani d . 1
C C4 0.5473(8) 0.2626(4) 0.3291(4) 0.0561(13) Uani d . 1
H H4 0.5381 0.3331 0.3507 0.067 Uiso calc R 1
C C5 0.3906(9) 0.2239(4) 0.2660(4) 0.0587(14) Uani d . 1
H H5 0.2760 0.2673 0.2452 0.070 Uiso calc R 1
C C6 0.4039(8) 0.1197(4) 0.2334(4) 0.0564(14) Uani d . 1
H H6 0.2988 0.0920 0.1903 0.068 Uiso calc R 1
C C7 0.5746(7) 0.0575(4) 0.2656(3) 0.0474(12) Uani d . 1
H H7 0.5814 -0.0129 0.2438 0.057 Uiso calc R 1
C C8 1.2375(7) -0.0039(3) 0.4615(3) 0.0383(11) Uani d . 1
C C9 1.2951(8) -0.1068(3) 0.4358(4) 0.0497(13) Uani d . 1
H H9 1.2126 -0.1457 0.3901 0.060 Uiso calc R 1
C C10 1.4762(9) -0.1499(4) 0.4795(4) 0.0581(14) Uani d . 1
H H10 1.5171 -0.2193 0.4636 0.070 Uiso calc R 1
C C11 1.5982(9) -0.0928(4) 0.5460(4) 0.0593(14) Uani d . 1
H H11 1.7222 -0.1219 0.5756 0.071 Uiso calc R 1
C C12 1.5330(8) 0.0076(4) 0.5676(4) 0.0508(13) Uani d . 1
H H12 1.6143 0.0467 0.6137 0.061 Uiso calc R 1

loop_
_atom_site_aniso_label
_atom_site_aniso_U_11
_atom_site_aniso_U_22
_atom_site_aniso_U_33
_atom_site_aniso_U_12
_atom_site_aniso_U_13
_atom_site_aniso_U_23
N1 0.046(2) 0.0293(18) 0.051(2) 0.0047(18) -0.004(2) -0.0074(18)
N2 0.049(2) 0.0356(19) 0.044(2) -0.0020(19) 0.001(2) -0.0025(18)
O1 0.073(2) 0.0400(18) 0.080(2) 0.0080(19) -0.017(2) -0.0244(18)
O2 0.078(2) 0.0333(17) 0.080(2) 0.0109(18) -0.030(2) -0.0160(18)
C1 0.048(3) 0.032(2) 0.047(3) -0.006(2) 0.003(2) -0.004(2)
C2 0.042(2) 0.037(2) 0.040(2) -0.004(2) 0.000(2) 0.002(2)
C3 0.050(3) 0.032(2) 0.044(3) -0.002(2) -0.001(2) -0.001(2)
C4 0.072(3) 0.035(3) 0.061(3) 0.007(3) -0.012(3) 0.004(3)
C5 0.059(3) 0.060(3) 0.058(3) 0.008(3) -0.007(3) 0.013(3)
C6 0.053(3) 0.063(3) 0.053(3) -0.001(3) -0.008(3) -0.003(3)
C7 0.053(3) 0.047(3) 0.042(3) -0.005(3) 0.000(3) -0.006(2)
C8 0.043(2) 0.032(2) 0.040(2) -0.004(2) 0.007(2) 0.001(2)
C9 0.060(3) 0.033(3) 0.057(3) 0.004(2) -0.006(3) -0.009(2)
C10 0.070(3) 0.038(3) 0.066(3) 0.007(3) -0.001(3) -0.007(3)
C11 0.066(3) 0.052(3) 0.060(3) 0.010(3) 0.000(3) -0.008(3)
C12 0.052(3) 0.051(3) 0.049(3) 0.000(3) -0.003(3) -0.005(2)

loop_
_atom_type_symbol
_atom_type_description
_atom_type_scat_dispersion_real
_atom_type_scat_dispersion_imag
_atom_type_scat_source
C C 0.0033 0.0000 'International Tables Vol C Tables 4.2.6.8 and 6.1.1.4'
H H 0.0000 0.0000 'International Tables Vol C Tables 4.2.6.8 and 6.1.1.4'
N N 0.0061 0.0000 'International Tables Vol C Tables 4.2.6.8 and 6.1.1.4'
O O 0.0106 0.0000 'International Tables Vol C Tables 4.2.6.8 and 6.1.1.4'

loop_
_geom_angle_atom_site_label_1
_geom_angle_atom_site_label_2
_geom_angle_atom_site_label_3
_geom_angle
_geom_angle_publ_flag
C1 N1 C8 128.4(4) yes
C1 N1 H1 115.8 ?
C8 N1 H1 115.8 ?
C12 N2 C8 118.1(4) yes
C3 O2 H2 109.5 ?
O1 C1 N1 122.5(5) yes
O1 C1 C2 121.0(4) yes
N1 C1 C2 116.4(4) yes
C7 C2 C3 116.7(4) ?
C7 C2 C1 116.5(4) ?
C3 C2 C1 126.9(4) ?
O2 C3 C4 121.5(4) yes
O2 C3 C2 118.5(4) yes
C4 C3 C2 120.0(4) ?
C5 C4 C3 121.9(5) ?
C5 C4 H4 119.1 ?
C3 C4 H4 119.1 ?
C4 C5 C6 119.3(5) ?
C4 C5 H5 120.4 ?
C6 C5 H5 120.4 ?
C7 C6 C5 119.0(5) ?
C7 C6 H6 120.5 ?
C5 C6 H6 120.5 ?
C6 C7 C2 123.1(4) ?
C6 C7 H7 118.4 ?
C2 C7 H7 118.4 ?
N2 C8 C9 121.5(4) yes
N2 C8 N1 113.4(4) yes
C9 C8 N1 125.2(4) yes
C10 C9 C8 118.2(5) ?
C10 C9 H9 120.9 ?
C8 C9 H9 120.9 ?
C11 C10 C9 121.0(5) ?
C11 C10 H10 119.5 ?
C9 C10 H10 119.5 ?
C12 C11 C10 117.8(5) ?
C12 C11 H11 121.1 ?
C10 C11 H11 121.1 ?
N2 C12 C11 123.5(5) yes
N2 C12 H12 118.3 ?
C11 C12 H12 118.3 ?

loop_
_geom_bond_atom_site_label_1
_geom_bond_atom_site_label_2
_geom_bond_distance
_geom_bond_publ_flag
N1 C1 1.353(5) yes
N1 C8 1.382(5) yes
N1 H1 0.8600 ?
N2 C12 1.340(6) yes
N2 C8 1.342(5) yes
O1 C1 1.217(5) yes
O2 C3 1.358(5) yes
O2 H2 0.8200 ?
C1 C2 1.481(6) ?
C2 C7 1.381(6) ?
C2 C3 1.406(5) ?
C3 C4 1.372(6) ?
C4 C5 1.366(6) ?
C4 H4 0.9300 ?
C5 C6 1.378(6) ?
C5 H5 0.9300 ?
C6 C7 1.372(6) ?
C6 H6 0.9300 ?
C7 H7 0.9300 ?
C8 C9 1.381(6) ?
C9 C10 1.363(6) ?
C9 H9 0.9300 ?
C10 C11 1.362(6) ?
C10 H10 0.9300 ?
C11 C12 1.351(6) ?
C11 H11 0.9300 ?
C12 H12 0.9300 ?

loop_
_geom_hbond_atom_site_label_D
_geom_hbond_atom_site_label_H
_geom_hbond_atom_site_label_A
_geom_hbond_site_symmetry_A
_geom_hbond_distance_DH
_geom_hbond_distance_HA
_geom_hbond_distance_DA
_geom_hbond_angle_DHA
_geom_hbond_publ_flag
N1 H1 O2 . 0.86 1.90 2.627(5) 142 yes
O2 H2 N2 4_456 0.82 1.88 2.676(5) 164 yes
C5 H5 O1 3_655 0.93 2.50 3.384(6) 159 yes

loop_
_cod_related_entry_id
_cod_related_entry_database
_cod_related_entry_code
1 ChemSpider 175729
